data_4324175
loop_
_publ_author_name
'Nadia Marino'
'Oluwatayo. F. Ikotun'
'Miguel Julve'
'Francesc Lloret'
'Juan Cano'
'Robert P. Doyle'

_publ_section_title
;
 Pyrophosphate-Mediated Magnetic Interactions in Cu(II) Coordination
 Complexes
;
_journal_name_full 'Inorganic Chemistry'
_journal_page_first 378
_journal_page_last 389
_journal_paper_doi 10.1021/ic1020884
_journal_volume 50
_journal_year 2011
_chemical_formula_moiety 'C48 H42 Cu4 N8 O18 P4, 2(O4 Cl), 4(H2 O)'
_chemical_formula_sum 'C48 H50 Cl2 Cu4 N8 O30 P4'
_chemical_formula_weight 1667.90
_chemical_name_systematic
; 
 ? 
;
_space_group_IT_number 2
_symmetry_cell_setting triclinic
_symmetry_space_group_name_Hall '-P 1'
_symmetry_space_group_name_H-M 'P -1'
_atom_sites_solution_hydrogens geom
_atom_sites_solution_primary direct
_atom_sites_solution_secondary difmap
_audit_creation_method SHELXL-97
_cell_angle_alpha 79.735(2)
_cell_angle_beta 83.813(2)
_cell_angle_gamma 84.358(2)
_cell_formula_units_Z 1
_cell_length_a 7.6464(7)
_cell_length_b 11.3787(11)
_cell_length_c 17.3996(16)
_cell_measurement_reflns_used 8442
_cell_measurement_temperature 98(2)
_cell_measurement_theta_max 25.0
_cell_measurement_theta_min 2.45
_cell_volume 1476.1(2)
_computing_cell_refinement 'Bruker SMART'
_computing_data_collection 'Bruker SMART'
_computing_data_reduction 'Bruker SAINT'
_computing_molecular_graphics 'Bruker SHELXTL'
_computing_publication_material 'Bruker SHELXTL'
_computing_structure_refinement 'SHELXL-97 (Sheldrick, 1997)'
_computing_structure_solution 'SHELXS-97 (Sheldrick, 1990)'
_diffrn_ambient_temperature 98(2)
_diffrn_measured_fraction_theta_full 0.994
_diffrn_measured_fraction_theta_max 0.994
_diffrn_measurement_device_type 'CCD area detector'
_diffrn_measurement_method 'phi and omega scans'
_diffrn_radiation_monochromator graphite
_diffrn_radiation_source 'fine-focus sealed tube'
_diffrn_radiation_type MoK\a
_diffrn_radiation_wavelength 0.71073
_diffrn_reflns_av_R_equivalents 0.0200
_diffrn_reflns_av_sigmaI/netI 0.0268
_diffrn_reflns_limit_h_max 9
_diffrn_reflns_limit_h_min -9
_diffrn_reflns_limit_k_max 14
_diffrn_reflns_limit_k_min -14
_diffrn_reflns_limit_l_max 21
_diffrn_reflns_limit_l_min -22
_diffrn_reflns_number 13300
_diffrn_reflns_theta_full 26.73
_diffrn_reflns_theta_max 26.73
_diffrn_reflns_theta_min 1.19
_exptl_absorpt_coefficient_mu 1.723
_exptl_absorpt_correction_T_max 0.965
_exptl_absorpt_correction_T_min 0.641
_exptl_absorpt_correction_type empirical
_exptl_absorpt_process_details sadabs
_exptl_crystal_colour blue
_exptl_crystal_density_diffrn 1.876
_exptl_crystal_density_method 'not measured'
_exptl_crystal_description plate
_exptl_crystal_F_000 844
_exptl_crystal_size_max 0.25
_exptl_crystal_size_mid 0.20
_exptl_crystal_size_min 0.02
_refine_diff_density_max 1.127
_refine_diff_density_min -0.652
_refine_diff_density_rms 0.155
_refine_ls_extinction_method none
_refine_ls_goodness_of_fit_ref 1.088
_refine_ls_hydrogen_treatment mixed
_refine_ls_matrix_type full
_refine_ls_number_parameters 456
_refine_ls_number_reflns 6236
_refine_ls_number_restraints 12
_refine_ls_restrained_S_all 1.088
_refine_ls_R_factor_all 0.0384
_refine_ls_R_factor_gt 0.0340
_refine_ls_shift/su_max 0.001
_refine_ls_shift/su_mean 0.000
_refine_ls_structure_factor_coef Fsqd
_refine_ls_weighting_details 'calc w=1/[\s^2^(Fo^2^)+(0.0588P)^2^+1.4684P] where P=(Fo^2^+2Fc^2^)/3'
_refine_ls_weighting_scheme calc
_refine_ls_wR_factor_gt 0.0919
_refine_ls_wR_factor_ref 0.0995
_reflns_number_gt 5659
_reflns_number_total 6236
_reflns_threshold_expression >2sigma(I)
_cod_data_source_file ic1020884_si_002_3.cif
_cod_data_source_block 2
_cod_database_code 4324175

loop_
_symmetry_equiv_pos_as_xyz
'x, y, z'
'-x, -y, -z'

loop_
_atom_site_label
_atom_site_type_symbol
_atom_site_fract_x
_atom_site_fract_y
_atom_site_fract_z
_atom_site_U_iso_or_equiv
_atom_site_adp_type
_atom_site_occupancy
_atom_site_symmetry_multiplicity
_atom_site_calc_flag
_atom_site_refinement_flags
_atom_site_disorder_assembly
_atom_site_disorder_group
Cu1 Cu 1.43144(4) 0.26585(2) -0.637021(16) 0.01265(9) Uani 1 1 d . . .
Cu2 Cu 0.92470(3) 0.18726(2) -0.342375(16) 0.01232(9) Uani 1 1 d . . .
P1 P 1.18612(7) 0.15478(5) -0.49100(4) 0.01207(13) Uani 1 1 d . . .
P2 P 1.27612(7) 0.01402(5) -0.61255(4) 0.01220(13) Uani 1 1 d . . .
O1 O 1.2901(2) 0.25557(15) -0.53689(10) 0.0154(3) Uani 1 1 d . . .
O3 O 1.2961(2) 0.06993(15) -0.43148(10) 0.0157(3) Uani 1 1 d . . .
H3A H 1.3986 0.0878 -0.4380 0.024 Uiso 1 1 calc R . .
O2 O 1.0129(2) 0.19765(15) -0.45148(10) 0.0145(3) Uani 1 1 d . . .
O4 O 1.1370(2) 0.07502(14) -0.55159(10) 0.0139(3) Uani 1 1 d . . .
O5 O 1.3850(2) 0.11170(15) -0.65825(10) 0.0165(3) Uani 1 1 d . . .
O6 O 1.1607(2) -0.03077(15) -0.66510(10) 0.0151(3) Uani 1 1 d . . .
O7 O 1.3848(2) -0.08705(15) -0.56547(10) 0.0155(3) Uani 1 1 d . . .
C1 C 1.4053(3) 0.5080(2) -0.58373(15) 0.0162(5) Uani 1 1 d . . .
H1 H 1.3409 0.4736 -0.5383 0.019 Uiso 1 1 calc R . .
C2 C 1.4434(3) 0.6280(2) -0.59140(16) 0.0188(5) Uani 1 1 d . . .
H2 H 1.4035 0.6721 -0.5519 0.023 Uiso 1 1 calc R . .
C3 C 1.5403(3) 0.6799(2) -0.65800(16) 0.0183(5) Uani 1 1 d . . .
H3 H 1.5674 0.7591 -0.6637 0.022 Uiso 1 1 calc R . .
C4 C 1.5982(3) 0.6114(2) -0.71763(15) 0.0164(5) Uani 1 1 d . . .
C5 C 1.6997(3) 0.6558(2) -0.78965(16) 0.0199(5) Uani 1 1 d . . .
H5 H 1.7332 0.7338 -0.7984 0.024 Uiso 1 1 calc R . .
C6 C 1.7474(3) 0.5856(2) -0.84494(16) 0.0205(5) Uani 1 1 d . . .
H6 H 1.8138 0.6162 -0.8908 0.025 Uiso 1 1 calc R . .
C7 C 1.6972(3) 0.4646(2) -0.83402(15) 0.0180(5) Uani 1 1 d . . .
C8 C 1.7374(3) 0.3873(2) -0.88946(15) 0.0213(5) Uani 1 1 d . . .
H8 H 1.8036 0.4124 -0.9366 0.026 Uiso 1 1 calc R . .
C9 C 1.6783(3) 0.2749(2) -0.87351(16) 0.0216(5) Uani 1 1 d . . .
H9 H 1.7021 0.2239 -0.9103 0.026 Uiso 1 1 calc R . .
C10 C 1.5814(3) 0.2367(2) -0.80123(15) 0.0180(5) Uani 1 1 d . . .
H10 H 1.5423 0.1601 -0.7910 0.022 Uiso 1 1 calc R . .
C11 C 1.6004(3) 0.4193(2) -0.76373(15) 0.0153(5) Uani 1 1 d . . .
C12 C 1.5514(3) 0.4929(2) -0.70510(14) 0.0145(5) Uani 1 1 d . . .
N1 N 1.4575(3) 0.44166(18) -0.63880(12) 0.0138(4) Uani 1 1 d . . .
N2 N 1.5445(3) 0.30683(18) -0.74756(12) 0.0152(4) Uani 1 1 d . . .
C13 C 1.0461(3) 0.4359(2) -0.40188(15) 0.0167(5) Uani 1 1 d . . .
H13 H 1.0927 0.4086 -0.4477 0.020 Uiso 1 1 calc R . .
C14 C 1.0639(3) 0.5546(2) -0.39525(16) 0.0190(5) Uani 1 1 d . . .
H14 H 1.1200 0.6052 -0.4364 0.023 Uiso 1 1 calc R . .
C15 C 0.9978(3) 0.5962(2) -0.32736(16) 0.0191(5) Uani 1 1 d . . .
H15 H 1.0098 0.6749 -0.3222 0.023 Uiso 1 1 calc R . .
C16 C 0.9121(3) 0.5183(2) -0.26587(15) 0.0164(5) Uani 1 1 d . . .
C17 C 0.8390(3) 0.5505(2) -0.19221(16) 0.0199(5) Uani 1 1 d . . .
H17 H 0.8481 0.6276 -0.1829 0.024 Uiso 1 1 calc R . .
C18 C 0.7568(3) 0.4705(2) -0.13569(16) 0.0205(5) Uani 1 1 d . . .
H18 H 0.7107 0.4939 -0.0886 0.025 Uiso 1 1 calc R . .
C19 C 0.7397(3) 0.3502(2) -0.14748(15) 0.0172(5) Uani 1 1 d . . .
C20 C 0.6529(3) 0.2637(2) -0.09301(15) 0.0214(5) Uani 1 1 d . . .
H20 H 0.6016 0.2822 -0.0453 0.026 Uiso 1 1 calc R . .
C21 C 0.6442(3) 0.1514(2) -0.11058(16) 0.0217(5) Uani 1 1 d . . .
H21 H 0.5884 0.0932 -0.0745 0.026 Uiso 1 1 calc R . .
C22 C 0.7200(3) 0.1251(2) -0.18324(15) 0.0187(5) Uani 1 1 d . . .
H22 H 0.7136 0.0488 -0.1946 0.022 Uiso 1 1 calc R . .
C23 C 0.8116(3) 0.3165(2) -0.21882(14) 0.0147(5) Uani 1 1 d . . .
C24 C 0.8988(3) 0.4006(2) -0.27818(14) 0.0141(5) Uani 1 1 d . . .
N3 N 0.9648(2) 0.36049(17) -0.34505(12) 0.0131(4) Uani 1 1 d . . .
N4 N 0.8007(3) 0.20603(18) -0.23649(12) 0.0149(4) Uani 1 1 d . . .
Cl1 Cl 0.19283(11) 0.20207(6) 0.04844(4) 0.03241(17) Uani 1 1 d . . .
O8 O 0.1160(4) 0.1607(2) 0.12577(15) 0.0506(7) Uani 1 1 d . . .
O9 O 0.2004(6) 0.3280(3) 0.0375(2) 0.0439(9) Uiso 0.725(6) 1 d P . .
O10 O 0.3713(5) 0.1403(3) 0.0438(2) 0.0441(10) Uiso 0.725(6) 1 d P . .
O11 O 0.0928(6) 0.1703(5) -0.0048(3) 0.0636(13) Uiso 0.725(6) 1 d P . .
O9A O 0.2730(10) 0.3139(5) 0.0403(4) 0.0106(15) Uiso 0.275(6) 1 d P . .
O10A O 0.2899(13) 0.1231(9) 0.0045(6) 0.048(3) Uiso 0.275(6) 1 d P . .
O11A O 0.0247(16) 0.2427(12) -0.0054(7) 0.061(3) Uiso 0.275(6) 1 d P . .
O1W O 1.6915(2) 0.21471(15) -0.58716(11) 0.0171(3) Uani 1 1 d D . .
O2W O 1.1759(2) 0.11415(16) -0.28268(11) 0.0186(4) Uani 1 1 d D . .
O3W O 0.9141(2) 0.14697(17) -0.71849(12) 0.0229(4) Uani 1 1 d D . .
O4W O 1.1506(3) 0.0173(2) -0.12432(13) 0.0386(5) Uani 1 1 d D . .
H1W H 1.688(5) 0.158(2) -0.5403(10) 0.040 Uiso 1 1 d D . .
H2W H 1.761(4) 0.168(2) -0.6207(14) 0.040 Uiso 1 1 d D . .
H3W H 1.166(5) 0.066(2) -0.2326(9) 0.040 Uiso 1 1 d D . .
H4W H 1.236(4) 0.058(2) -0.3120(15) 0.040 Uiso 1 1 d D . .
H5W H 0.954(4) 0.168(3) -0.7723(8) 0.040 Uiso 1 1 d D . .
H6W H 1.004(3) 0.087(2) -0.7034(17) 0.040 Uiso 1 1 d D . .
H7W H 1.137(4) 0.063(2) -0.0828(14) 0.040 Uiso 1 1 d D . .
H8W H 1.071(4) -0.041(2) -0.1017(17) 0.040 Uiso 1 1 d D . .

loop_
_atom_site_aniso_label
_atom_site_aniso_U_11
_atom_site_aniso_U_22
_atom_site_aniso_U_33
_atom_site_aniso_U_23
_atom_site_aniso_U_13
_atom_site_aniso_U_12
Cu1 0.01336(15) 0.01008(15) 0.01463(16) -0.00241(11) 0.00091(11) -0.00329(10)
Cu2 0.01265(15) 0.01038(15) 0.01437(16) -0.00361(11) 0.00062(11) -0.00229(10)
P1 0.0114(3) 0.0107(3) 0.0143(3) -0.0032(2) 0.0010(2) -0.0020(2)
P2 0.0115(3) 0.0105(3) 0.0149(3) -0.0033(2) 0.0008(2) -0.0026(2)
O1 0.0169(8) 0.0132(8) 0.0161(8) -0.0034(7) 0.0026(6) -0.0050(6)
O3 0.0126(8) 0.0160(8) 0.0179(9) -0.0016(7) -0.0002(6) -0.0024(6)
O2 0.0127(8) 0.0141(8) 0.0167(8) -0.0044(6) 0.0004(6) -0.0006(6)
O4 0.0114(7) 0.0135(8) 0.0177(8) -0.0052(7) 0.0014(6) -0.0031(6)
O5 0.0175(8) 0.0134(8) 0.0193(9) -0.0055(7) 0.0040(7) -0.0056(6)
O6 0.0162(8) 0.0122(8) 0.0174(9) -0.0033(7) -0.0015(6) -0.0030(6)
O7 0.0134(8) 0.0139(8) 0.0187(9) -0.0021(7) -0.0003(6) -0.0009(6)
C1 0.0140(11) 0.0168(12) 0.0184(12) -0.0040(9) -0.0014(9) -0.0017(9)
C2 0.0168(11) 0.0157(12) 0.0253(13) -0.0065(10) -0.0030(10) -0.0018(9)
C3 0.0185(11) 0.0110(11) 0.0260(13) -0.0010(10) -0.0062(10) -0.0033(9)
C4 0.0134(10) 0.0140(11) 0.0216(13) 0.0006(9) -0.0047(9) -0.0036(8)
C5 0.0179(11) 0.0152(12) 0.0258(14) 0.0031(10) -0.0048(10) -0.0072(9)
C6 0.0178(12) 0.0209(13) 0.0207(13) 0.0046(10) -0.0021(9) -0.0061(9)
C7 0.0137(11) 0.0204(12) 0.0187(12) 0.0014(10) -0.0034(9) -0.0023(9)
C8 0.0205(12) 0.0255(13) 0.0164(12) 0.0005(10) -0.0003(10) -0.0035(10)
C9 0.0228(12) 0.0234(13) 0.0187(13) -0.0058(10) -0.0015(10) 0.0010(10)
C10 0.0192(11) 0.0153(12) 0.0197(12) -0.0035(9) -0.0011(9) -0.0018(9)
C11 0.0122(10) 0.0143(11) 0.0191(12) -0.0009(9) -0.0030(9) -0.0014(8)
C12 0.0118(10) 0.0125(11) 0.0189(12) -0.0009(9) -0.0029(9) -0.0018(8)
N1 0.0123(9) 0.0112(9) 0.0180(10) -0.0013(8) -0.0026(7) -0.0020(7)
N2 0.0140(9) 0.0140(10) 0.0174(10) -0.0015(8) -0.0023(8) -0.0012(7)
C13 0.0151(11) 0.0158(12) 0.0195(12) -0.0038(9) -0.0015(9) -0.0009(9)
C14 0.0166(11) 0.0162(12) 0.0237(13) 0.0002(10) -0.0024(9) -0.0043(9)
C15 0.0175(11) 0.0120(11) 0.0289(14) -0.0043(10) -0.0065(10) -0.0005(9)
C16 0.0135(11) 0.0159(11) 0.0210(13) -0.0057(9) -0.0049(9) 0.0009(8)
C17 0.0177(11) 0.0191(12) 0.0258(14) -0.0118(10) -0.0052(10) 0.0018(9)
C18 0.0200(12) 0.0231(13) 0.0204(13) -0.0106(10) -0.0027(10) 0.0017(10)
C19 0.0149(11) 0.0190(12) 0.0182(12) -0.0055(10) -0.0024(9) 0.0014(9)
C20 0.0208(12) 0.0260(13) 0.0176(12) -0.0062(10) 0.0000(10) -0.0002(10)
C21 0.0235(12) 0.0201(13) 0.0195(13) -0.0007(10) 0.0035(10) -0.0028(10)
C22 0.0187(11) 0.0164(12) 0.0204(13) -0.0030(10) 0.0006(9) -0.0016(9)
C23 0.0124(10) 0.0142(11) 0.0178(12) -0.0040(9) -0.0017(9) -0.0003(8)
C24 0.0132(10) 0.0140(11) 0.0160(12) -0.0040(9) -0.0028(9) -0.0005(8)
N3 0.0119(9) 0.0116(9) 0.0166(10) -0.0040(8) -0.0021(7) -0.0005(7)
N4 0.0145(9) 0.0139(10) 0.0164(10) -0.0034(8) -0.0010(8) -0.0005(7)
Cl1 0.0462(4) 0.0194(3) 0.0303(4) -0.0079(3) 0.0137(3) -0.0089(3)
O8 0.0530(15) 0.0399(14) 0.0439(15) 0.0100(11) 0.0242(12) 0.0068(11)
O1W 0.0148(8) 0.0159(8) 0.0202(9) -0.0020(7) -0.0016(7) -0.0017(6)
O2W 0.0178(8) 0.0176(9) 0.0208(9) -0.0034(7) -0.0022(7) -0.0029(7)
O3W 0.0219(9) 0.0208(9) 0.0256(10) -0.0051(8) -0.0039(8) 0.0042(7)
O4W 0.0515(14) 0.0376(13) 0.0269(12) -0.0029(10) -0.0004(10) -0.0133(11)

loop_
_atom_type_symbol
_atom_type_description
_atom_type_scat_dispersion_real
_atom_type_scat_dispersion_imag
_atom_type_scat_source
C C 0.0033 0.0016 'International Tables Vol C Tables 4.2.6.8 and 6.1.1.4'
H H 0.0000 0.0000 'International Tables Vol C Tables 4.2.6.8 and 6.1.1.4'
N N 0.0061 0.0033 'International Tables Vol C Tables 4.2.6.8 and 6.1.1.4'
O O 0.0106 0.0060 'International Tables Vol C Tables 4.2.6.8 and 6.1.1.4'
P P 0.1023 0.0942 'International Tables Vol C Tables 4.2.6.8 and 6.1.1.4'
Cl Cl 0.1484 0.1585 'International Tables Vol C Tables 4.2.6.8 and 6.1.1.4'
Cu Cu 0.3201 1.2651 'International Tables Vol C Tables 4.2.6.8 and 6.1.1.4'

loop_
_geom_angle_atom_site_label_1
_geom_angle_atom_site_label_2
_geom_angle_atom_site_label_3
_geom_angle
_geom_angle_site_symmetry_1
_geom_angle_site_symmetry_3
_geom_angle_publ_flag
O5 Cu1 O1 96.52(7) . . ?
O5 Cu1 N2 89.56(8) . . ?
O1 Cu1 N2 168.15(8) . . ?
O5 Cu1 N1 166.78(8) . . ?
O1 Cu1 N1 90.81(8) . . ?
N2 Cu1 N1 81.38(8) . . ?
O5 Cu1 O1W 98.97(7) . . ?
O1 Cu1 O1W 96.03(7) . . ?
N2 Cu1 O1W 93.04(7) . . ?
N1 Cu1 O1W 91.15(7) . . ?
O5 Cu1 Cu2 89.19(5) . . ?
O1 Cu1 Cu2 8.32(5) . . ?
N2 Cu1 Cu2 165.80(6) . . ?
N1 Cu1 Cu2 97.21(6) . . ?
O1W Cu1 Cu2 101.13(5) . . ?
O5 Cu1 Cu2 16.47(5) . 2_754 ?
O1 Cu1 Cu2 83.08(5) . 2_754 ?
N2 Cu1 Cu2 101.00(6) . 2_754 ?
N1 Cu1 Cu2 158.59(6) . 2_754 ?
O1W Cu1 Cu2 109.84(5) . 2_754 ?
Cu2 Cu1 Cu2 75.216(6) . 2_754 ?
O5 Cu1 Cu1 51.85(5) . 2_754 ?
O1 Cu1 Cu1 45.79(5) . 2_754 ?
N2 Cu1 Cu1 136.83(6) . 2_754 ?
N1 Cu1 Cu1 132.06(6) . 2_754 ?
O1W Cu1 Cu1 109.67(5) . 2_754 ?
Cu2 Cu1 Cu1 37.873(4) . 2_754 ?
Cu2 Cu1 Cu1 37.344(4) 2_754 2_754 ?
O2 Cu2 O6 94.22(7) . 2_754 ?
O2 Cu2 N4 168.36(8) . . ?
O6 Cu2 N4 91.35(8) 2_754 . ?
O2 Cu2 N3 91.05(8) . . ?
O6 Cu2 N3 169.01(7) 2_754 . ?
N4 Cu2 N3 81.82(8) . . ?
O2 Cu2 O2W 100.68(7) . . ?
O6 Cu2 O2W 94.08(7) 2_754 . ?
N4 Cu2 O2W 89.09(7) . . ?
N3 Cu2 O2W 94.41(7) . . ?
O2 Cu2 Cu1 20.60(5) . . ?
O6 Cu2 Cu1 107.14(5) 2_754 . ?
N4 Cu2 Cu1 160.54(6) . . ?
N3 Cu2 Cu1 80.74(6) . . ?
O2W Cu2 Cu1 83.72(5) . . ?
O2 Cu2 Cu1 89.38(5) . 2_754 ?
O6 Cu2 Cu1 10.12(5) 2_754 2_754 ?
N4 Cu2 Cu1 94.47(6) . 2_754 ?
N3 Cu2 Cu1 161.46(5) . 2_754 ?
O2W Cu2 Cu1 103.72(5) . 2_754 ?
Cu1 Cu2 Cu1 104.784(6) . 2_754 ?
O2 Cu2 Cu2 39.53(5) . 2_754 ?
O6 Cu2 Cu2 55.16(5) 2_754 2_754 ?
N4 Cu2 Cu2 146.32(6) . 2_754 ?
N3 Cu2 Cu2 130.57(6) . 2_754 ?
O2W Cu2 Cu2 96.11(5) . 2_754 ?
Cu1 Cu2 Cu2 52.838(6) . 2_754 ?
Cu1 Cu2 Cu2 51.946(6) 2_754 2_754 ?
O2 P1 O1 113.51(9) . . ?
O2 P1 O3 110.70(10) . . ?
O1 P1 O3 112.08(10) . . ?
O2 P1 O4 105.66(9) . . ?
O1 P1 O4 108.10(9) . . ?
O3 P1 O4 106.29(9) . . ?
O5 P2 O6 111.15(10) . . ?
O5 P2 O7 113.44(10) . . ?
O6 P2 O7 112.58(10) . . ?
O5 P2 O4 107.10(9) . . ?
O6 P2 O4 104.09(9) . . ?
O7 P2 O4 107.82(9) . . ?
P1 O1 Cu1 130.22(10) . . ?
P1 O3 H3A 109.5 . . ?
P1 O2 Cu2 132.25(11) . . ?
P1 O4 P2 125.48(10) . . ?
P2 O5 Cu1 132.27(11) . . ?
P2 O6 Cu2 129.88(11) . 2_754 ?
N1 C1 C2 122.6(2) . . ?
N1 C1 H1 118.7 . . ?
C2 C1 H1 118.7 . . ?
C3 C2 C1 119.4(2) . . ?
C3 C2 H2 120.3 . . ?
C1 C2 H2 120.3 . . ?
C2 C3 C4 119.2(2) . . ?
C2 C3 H3 120.4 . . ?
C4 C3 H3 120.4 . . ?
C12 C4 C3 117.1(2) . . ?
C12 C4 C5 118.6(2) . . ?
C3 C4 C5 124.3(2) . . ?
C6 C5 C4 121.0(2) . . ?
C6 C5 H5 119.5 . . ?
C4 C5 H5 119.5 . . ?
C5 C6 C7 121.3(2) . . ?
C5 C6 H6 119.4 . . ?
C7 C6 H6 119.4 . . ?
C11 C7 C8 116.8(2) . . ?
C11 C7 C6 118.5(2) . . ?
C8 C7 C6 124.7(2) . . ?
C9 C8 C7 119.5(2) . . ?
C9 C8 H8 120.2 . . ?
C7 C8 H8 120.2 . . ?
C8 C9 C10 119.8(2) . . ?
C8 C9 H9 120.1 . . ?
C10 C9 H9 120.1 . . ?
N2 C10 C9 121.8(2) . . ?
N2 C10 H10 119.1 . . ?
C9 C10 H10 119.1 . . ?
N2 C11 C7 123.5(2) . . ?
N2 C11 C12 116.3(2) . . ?
C7 C11 C12 120.2(2) . . ?
N1 C12 C4 123.3(2) . . ?
N1 C12 C11 116.3(2) . . ?
C4 C12 C11 120.4(2) . . ?
C1 N1 C12 118.2(2) . . ?
C1 N1 Cu1 129.14(17) . . ?
C12 N1 Cu1 112.54(16) . . ?
C10 N2 C11 118.5(2) . . ?
C10 N2 Cu1 128.53(18) . . ?
C11 N2 Cu1 112.70(16) . . ?
N3 C13 C14 122.4(2) . . ?
N3 C13 H13 118.8 . . ?
C14 C13 H13 118.8 . . ?
C15 C14 C13 119.6(2) . . ?
C15 C14 H14 120.2 . . ?
C13 C14 H14 120.2 . . ?
C14 C15 C16 119.4(2) . . ?
C14 C15 H15 120.3 . . ?
C16 C15 H15 120.3 . . ?
C15 C16 C24 117.0(2) . . ?
C15 C16 C17 124.7(2) . . ?
C24 C16 C17 118.3(2) . . ?
C18 C17 C16 121.3(2) . . ?
C18 C17 H17 119.3 . . ?
C16 C17 H17 119.3 . . ?
C17 C18 C19 121.2(2) . . ?
C17 C18 H18 119.4 . . ?
C19 C18 H18 119.4 . . ?
C20 C19 C23 117.0(2) . . ?
C20 C19 C18 124.6(2) . . ?
C23 C19 C18 118.4(2) . . ?
C21 C20 C19 119.7(2) . . ?
C21 C20 H20 120.2 . . ?
C19 C20 H20 120.2 . . ?
C20 C21 C22 119.6(2) . . ?
C20 C21 H21 120.2 . . ?
C22 C21 H21 120.2 . . ?
N4 C22 C21 121.9(2) . . ?
N4 C22 H22 119.0 . . ?
C21 C22 H22 119.0 . . ?
N4 C23 C19 123.3(2) . . ?
N4 C23 C24 116.4(2) . . ?
C19 C23 C24 120.3(2) . . ?
N3 C24 C16 123.2(2) . . ?
N3 C24 C23 116.5(2) . . ?
C16 C24 C23 120.4(2) . . ?
C13 N3 C24 118.4(2) . . ?
C13 N3 Cu2 128.88(17) . . ?
C24 N3 Cu2 112.68(16) . . ?
C22 N4 C23 118.5(2) . . ?
C22 N4 Cu2 128.88(17) . . ?
C23 N4 Cu2 112.54(16) . . ?
O11 Cl1 O10A 68.8(5) . . ?
O11 Cl1 O9 111.3(3) . . ?
O10A Cl1 O9 126.9(5) . . ?
O11 Cl1 O8 108.7(2) . . ?
O10A Cl1 O8 120.9(4) . . ?
O9 Cl1 O8 109.35(19) . . ?
O11 Cl1 O9A 125.8(3) . . ?
O10A Cl1 O9A 112.1(5) . . ?
O9 Cl1 O9A 22.8(2) . . ?
O8 Cl1 O9A 114.0(3) . . ?
O11 Cl1 O10 110.7(2) . . ?
O10A Cl1 O10 42.0(4) . . ?
O9 Cl1 O10 111.0(2) . . ?
O8 Cl1 O10 105.47(18) . . ?
O9A Cl1 O10 88.5(3) . . ?
O11 Cl1 O11A 34.2(4) . . ?
O10A Cl1 O11A 99.7(6) . . ?
O9 Cl1 O11A 81.3(5) . . ?
O8 Cl1 O11A 105.4(4) . . ?
O9A Cl1 O11A 101.2(5) . . ?
O10 Cl1 O11A 140.1(4) . . ?
O9A O9 Cl1 81.2(8) . . ?
O10A O10 Cl1 64.7(6) . . ?
O11A O11 Cl1 89.3(9) . . ?
O11A O11 O10A 137.1(10) . . ?
Cl1 O11 O10A 56.0(4) . . ?
O9 O9A Cl1 75.9(8) . . ?
O10 O10A Cl1 73.3(7) . . ?
O10 O10A O11 128.5(9) . . ?
Cl1 O10A O11 55.2(4) . . ?
O11 O11A Cl1 56.5(7) . . ?
Cu1 O1W H1W 115(2) . . ?
Cu1 O1W H2W 107(2) . . ?
H1W O1W H2W 99.1(13) . . ?
Cu2 O2W H3W 119(2) . . ?
Cu2 O2W H4W 107(2) . . ?
H3W O2W H4W 99.8(13) . . ?
H5W O3W H6W 98.9(13) . . ?
H7W O4W H8W 97.7(13) . . ?

loop_
_geom_bond_atom_site_label_1
_geom_bond_atom_site_label_2
_geom_bond_distance
_geom_bond_site_symmetry_2
_geom_bond_publ_flag
Cu1 O5 1.9289(17) . ?
Cu1 O1 1.9399(17) . ?
Cu1 N2 2.016(2) . ?
Cu1 N1 2.024(2) . ?
Cu1 O1W 2.2381(17) . ?
Cu1 Cu2 6.0714(6) . ?
Cu1 Cu2 6.1446(6) 2_754 ?
Cu1 Cu1 9.6777(8) 2_754 ?
Cu2 O2 1.9319(17) . ?
Cu2 O6 1.9343(17) 2_754 ?
Cu2 N4 2.016(2) . ?
Cu2 N3 2.016(2) . ?
Cu2 O2W 2.2954(18) . ?
Cu2 Cu1 6.1446(6) 2_754 ?
Cu2 Cu2 7.4552(7) 2_754 ?
P1 O2 1.5039(16) . ?
P1 O1 1.5171(17) . ?
P1 O3 1.5439(17) . ?
P1 O4 1.6028(17) . ?
P2 O5 1.5116(17) . ?
P2 O6 1.5177(17) . ?
P2 O7 1.5191(17) . ?
P2 O4 1.6162(16) . ?
O3 H3A 0.8200 . ?
O6 Cu2 1.9343(17) 2_754 ?
C1 N1 1.328(3) . ?
C1 C2 1.404(3) . ?
C1 H1 0.9300 . ?
C2 C3 1.378(4) . ?
C2 H2 0.9300 . ?
C3 C4 1.415(4) . ?
C3 H3 0.9300 . ?
C4 C12 1.403(3) . ?
C4 C5 1.439(4) . ?
C5 C6 1.355(4) . ?
C5 H5 0.9300 . ?
C6 C7 1.440(4) . ?
C6 H6 0.9300 . ?
C7 C11 1.402(3) . ?
C7 C8 1.409(4) . ?
C8 C9 1.371(4) . ?
C8 H8 0.9300 . ?
C9 C10 1.410(4) . ?
C9 H9 0.9300 . ?
C10 N2 1.324(3) . ?
C10 H10 0.9300 . ?
C11 N2 1.361(3) . ?
C11 C12 1.429(3) . ?
C12 N1 1.360(3) . ?
C13 N3 1.331(3) . ?
C13 C14 1.397(3) . ?
C13 H13 0.9300 . ?
C14 C15 1.378(4) . ?
C14 H14 0.9300 . ?
C15 C16 1.409(4) . ?
C15 H15 0.9300 . ?
C16 C24 1.409(3) . ?
C16 C17 1.436(3) . ?
C17 C18 1.361(4) . ?
C17 H17 0.9300 . ?
C18 C19 1.440(4) . ?
C18 H18 0.9300 . ?
C19 C20 1.403(4) . ?
C19 C23 1.404(3) . ?
C20 C21 1.376(4) . ?
C20 H20 0.9300 . ?
C21 C22 1.402(4) . ?
C21 H21 0.9300 . ?
C22 N4 1.331(3) . ?
C22 H22 0.9300 . ?
C23 N4 1.358(3) . ?
C23 C24 1.433(3) . ?
C24 N3 1.354(3) . ?
Cl1 O11 1.379(5) . ?
Cl1 O10A 1.391(10) . ?
Cl1 O9 1.417(4) . ?
Cl1 O8 1.427(2) . ?
Cl1 O9A 1.444(6) . ?
Cl1 O10 1.473(4) . ?
Cl1 O11A 1.654(12) . ?
O9 O9A 0.567(6) . ?
O10 O10A 1.029(10) . ?
O11 O11A 0.930(12) . ?
O11 O10A 1.564(11) . ?
O1W H1W 0.945(10) . ?
O1W H2W 0.942(10) . ?
O2W H3W 0.944(10) . ?
O2W H4W 0.939(10) . ?
O3W H5W 0.949(10) . ?
O3W H6W 0.943(10) . ?
O4W H7W 0.951(10) . ?
O4W H8W 0.950(10) . ?

loop_
_geom_hbond_atom_site_label_D
_geom_hbond_atom_site_label_H
_geom_hbond_atom_site_label_A
_geom_hbond_distance_DH
_geom_hbond_distance_HA
_geom_hbond_distance_DA
_geom_hbond_angle_DHA
_geom_hbond_site_symmetry_A
O3 H3A O7 0.82 1.66 2.461(2) 163.7 2_854
O1W H1W O7 0.945(10) 1.921(13) 2.822(2) 159(3) 2_854
O1W H2W O3W 0.942(10) 1.998(15) 2.871(3) 153(3) 1_655
O2W H3W O4W 0.944(10) 1.860(13) 2.773(3) 162(3) .
O2W H4W O3 0.939(10) 2.06(2) 2.768(3) 131(2) .
O3W H5W O8 0.949(10) 2.060(16) 2.957(3) 157(3) 1_654
O3W H6W O6 0.943(10) 1.793(10) 2.733(2) 174(3) .
O4W H7W O11 0.951(10) 1.967(12) 2.914(5) 173(3) 1_655
O4W H7W O10A 0.951(10) 2.25(3) 3.055(11) 142(3) 1_655
O4W H8W O8 0.950(10) 2.186(19) 3.016(4) 145(3) 2_655
